data_7224371
loop_
_publ_author_name
'Zeng, Guang'
'Xing, Shanghua'
'Wang, Xiuru'
'Yang, Yulin'
'Xiao, Yang'
'Li, Zhenhua'
'Li, Guanghua'
'Shi, Zhan'
'Feng, Shouhua'

_publ_section_title
;
 Synthesis, structures and luminescence properties of 3d--4f
 heterometallic--organic frameworks (HMOFs) constructed from different
 copper halide clusters
;
_journal_issue 23
_journal_name_full CrystEngComm
_journal_page_first 4336
_journal_paper_doi 10.1039/C5CE02544C
_journal_volume 18
_journal_year 2016
_chemical_formula_moiety 'C46 H48 Cu4 Gd I4 N3 O13'
_chemical_formula_sum 'C46 H48 Cu4 Gd I4 N3 O13'
_chemical_formula_weight 1769.88
_chemical_melting_point ?
_space_group_crystal_system triclinic
_space_group_IT_number 2
_space_group_name_Hall '-P 1'
_space_group_name_H-M_alt 'P -1'
_symmetry_space_group_name_Hall '-P 1'
_symmetry_space_group_name_H-M 'P -1'
_atom_sites_solution_hydrogens mixed
_audit_creation_method SHELXL-2014/7
_audit_update_record
;
2016-02-20 deposited with the CCDC.
2016-02-23 downloaded from the CCDC.
;
_cell_angle_alpha 104.08(3)
_cell_angle_beta 100.39(3)
_cell_angle_gamma 97.03(3)
_cell_formula_units_Z 2
_cell_length_a 9.6323(19)
_cell_length_b 16.676(3)
_cell_length_c 21.182(4)
_cell_measurement_reflns_used 14282
_cell_measurement_temperature 293(2)
_cell_measurement_theta_max 27.473
_cell_measurement_theta_min 2.998
_cell_volume 3196.4(13)
_computing_structure_refinement 'SHELXL-2014/7 (Sheldrick, 2014)'
_diffrn_ambient_temperature 293(2)
_diffrn_measured_fraction_theta_full 0.987
_diffrn_measured_fraction_theta_max 0.974
_diffrn_measurement_device_type 'Rigaku RAXIS-RAPID'
_diffrn_radiation_type MoK\a
_diffrn_radiation_wavelength 0.71073
_diffrn_reflns_av_R_equivalents 0.0335
_diffrn_reflns_av_unetI/netI 0.0465
_diffrn_reflns_Laue_measured_fraction_full 0.987
_diffrn_reflns_Laue_measured_fraction_max 0.974
_diffrn_reflns_limit_h_max 10
_diffrn_reflns_limit_h_min -12
_diffrn_reflns_limit_k_max 21
_diffrn_reflns_limit_k_min -21
_diffrn_reflns_limit_l_max 27
_diffrn_reflns_limit_l_min -27
_diffrn_reflns_number 31002
_diffrn_reflns_point_group_measured_fraction_full 0.987
_diffrn_reflns_point_group_measured_fraction_max 0.974
_diffrn_reflns_theta_full 25.242
_diffrn_reflns_theta_max 27.473
_diffrn_reflns_theta_min 2.998
_exptl_absorpt_coefficient_mu 4.316
_exptl_absorpt_correction_T_max 0.4587
_exptl_absorpt_correction_T_min 0.3701
_exptl_absorpt_correction_type empirical
_exptl_absorpt_process_details Process-auto
_exptl_crystal_colour colourless
_exptl_crystal_density_diffrn 1.839
_exptl_crystal_description block
_exptl_crystal_F_000 1682
_exptl_crystal_size_max 0.25
_exptl_crystal_size_mid 0.21
_exptl_crystal_size_min 0.19
_platon_squeeze_details
;
;
_refine_diff_density_max 0.964
_refine_diff_density_min -1.178
_refine_diff_density_rms 0.176
_refine_ls_extinction_method none
_refine_ls_goodness_of_fit_ref 1.069
_refine_ls_hydrogen_treatment mixed
_refine_ls_matrix_type full
_refine_ls_number_parameters 517
_refine_ls_number_reflns 14282
_refine_ls_number_restraints 10
_refine_ls_restrained_S_all 1.069
_refine_ls_R_factor_all 0.0553
_refine_ls_R_factor_gt 0.0392
_refine_ls_shift/su_max 0.001
_refine_ls_shift/su_mean 0.000
_refine_ls_structure_factor_coef Fsqd
_refine_ls_weighting_details 'w=1/[\s^2^(Fo^2^)+(0.0664P)^2^] where P=(Fo^2^+2Fc^2^)/3'
_refine_ls_weighting_scheme calc
_refine_ls_wR_factor_gt 0.1141
_refine_ls_wR_factor_ref 0.1201
_reflns_Friedel_coverage 0.000
_reflns_number_gt 10842
_reflns_number_total 14282
_reflns_threshold_expression 'I > 2\s(I)'
_cod_data_source_file c5ce02544c2.cif
_cod_data_source_block aaa
_cod_depositor_comments
;
The following automatic conversions were performed:

'_chemical_melting_point' value 'not measured' was changed to '?' -
the value is undefined or not given.

Automatic conversion script
Id: cif_fix_values 4268 2015-11-12 08:31:59Z antanas 

 Adding full bibliography for 7224368--7224371.cif.
;
_cod_original_cell_volume 3196.3(12)
_cod_database_code 7224371
_shelx_shelxl_version_number 2014/7
_shelx_space_group_comment
;
The symmetry employed for this shelxl refinement is uniquely defined
by the following loop, which should always be used as a source of
symmetry information in preference to the above space-group names.
They are only intended as comments.
;

loop_
_space_group_symop_operation_xyz
'x, y, z'
'-x, -y, -z'

loop_
_atom_site_label
_atom_site_type_symbol
_atom_site_fract_x
_atom_site_fract_y
_atom_site_fract_z
_atom_site_U_iso_or_equiv
_atom_site_adp_type
_atom_site_occupancy
_atom_site_site_symmetry_order
_atom_site_calc_flag
_atom_site_refinement_flags_posn
_atom_site_refinement_flags_adp
Gd1 Gd 0.77664(2) 0.01350(2) 0.49731(2) 0.02637(7) Uani 1 1 d D .
Cu1 Cu 0.46200(8) 0.31722(6) 0.09884(4) 0.0511(2) Uani 1 1 d . .
Cu2 Cu 0.51374(8) 0.44241(5) 0.04037(4) 0.0502(2) Uani 1 1 d . .
Cu3 Cu 0.31938(9) 0.44455(6) 0.12205(5) 0.0617(2) Uani 1 1 d . .
Cu4 Cu 0.25496(8) 0.32682(5) 0.00169(4) 0.0502(2) Uani 1 1 d . .
I1 I 0.58871(4) 0.47754(3) 0.17426(2) 0.05222(12) Uani 1 1 d . .
I2 I 0.48967(4) 0.27962(3) -0.02938(2) 0.04469(11) Uani 1 1 d . .
I3 I 0.19593(4) 0.28844(3) 0.11258(2) 0.05056(12) Uani 1 1 d . .
I4 I 0.26220(4) 0.48978(3) -0.00001(2) 0.04423(11) Uani 1 1 d . .
O1 O 0.8593(4) 0.0836(3) 0.42211(18) 0.0379(9) Uani 1 1 d . .
O2 O 1.0766(4) 0.0509(3) 0.4399(2) 0.0468(10) Uani 1 1 d . .
O3 O 0.9516(4) 0.1245(3) 0.57207(19) 0.0404(9) Uani 1 1 d . .
O4 O 1.1704(4) 0.0914(3) 0.58677(18) 0.0423(10) Uani 1 1 d . .
O5 O 0.6694(4) 0.0432(3) 0.59008(18) 0.0418(10) Uani 1 1 d . .
O6 O 0.4411(4) -0.0157(3) 0.57023(17) 0.0400(9) Uani 1 1 d . .
O7 O 0.7032(6) 0.1649(4) 0.5138(3) 0.0826(17) Uani 1 1 d D .
H7A H 0.800(3) 0.1997(12) 0.528(4) 0.124 Uiso 1 1 d D U
H7B H 0.662(8) 0.169(2) 0.553(3) 0.124 Uiso 1 1 d D U
O8 O 0.6156(5) -0.1184(3) 0.4870(3) 0.0578(12) Uani 1 1 d D .
H8A H 0.522(3) -0.1131(17) 0.492(4) 0.087 Uiso 1 1 d D U
H8B H 0.640(5) -0.1683(10) 0.469(4) 0.087 Uiso 1 1 d D U
N1 N 0.5978(5) 0.2534(4) 0.1412(3) 0.0483(13) Uani 1 1 d . .
N2 N 0.7920(6) 0.4741(3) 0.8316(3) 0.0499(13) Uani 1 1 d . .
N3 N 1.0773(5) 0.2619(3) 0.9324(2) 0.0437(12) Uani 1 1 d . .
C1 C 0.5618(7) 0.1993(4) 0.1749(3) 0.0498(15) Uani 1 1 d . .
H1 H 0.4658 0.1862 0.1759 0.060 Uiso 1 1 calc R U
C2 C 0.6596(6) 0.1616(4) 0.2086(3) 0.0512(17) Uani 1 1 d . .
H2 H 0.6275 0.1232 0.2303 0.061 Uiso 1 1 calc R U
C3 C 0.8039(6) 0.1801(4) 0.2103(3) 0.0413(13) Uani 1 1 d . .
C4 C 0.8355(7) 0.2335(5) 0.1730(4) 0.069(2) Uani 1 1 d . .
H4 H 0.9301 0.2465 0.1697 0.083 Uiso 1 1 calc R U
C5 C 0.7351(8) 0.2683(6) 0.1408(4) 0.075(3) Uani 1 1 d . .
H5 H 0.7647 0.3047 0.1169 0.091 Uiso 1 1 calc R U
C6 C 0.9092(6) 0.1430(4) 0.2462(3) 0.0415(13) Uani 1 1 d . .
C7 C 0.8953(5) 0.1262(4) 0.3064(3) 0.0362(12) Uani 1 1 d . .
H7 H 0.8140 0.1367 0.3227 0.043 Uiso 1 1 calc R U
C8 C 0.9984(5) 0.0944(3) 0.3424(3) 0.0323(11) Uani 1 1 d . .
C9 C 1.1206(6) 0.0776(4) 0.3179(3) 0.0467(15) Uani 1 1 d . .
H9 H 1.1910 0.0562 0.3418 0.056 Uiso 1 1 calc R U
C10 C 1.1359(7) 0.0926(5) 0.2588(3) 0.062(2) Uani 1 1 d . .
H10 H 1.2172 0.0818 0.2426 0.074 Uiso 1 1 calc R U
C11 C 1.0308(7) 0.1240(5) 0.2224(3) 0.0573(19) Uani 1 1 d . .
H11 H 1.0417 0.1325 0.1816 0.069 Uiso 1 1 calc R U
C12 C 0.9781(5) 0.0747(4) 0.4066(2) 0.0328(11) Uani 1 1 d . .
C13 C 0.7380(7) 0.3990(4) 0.7890(3) 0.0523(16) Uani 1 1 d . .
H13 H 0.6388 0.3842 0.7757 0.063 Uiso 1 1 calc R U
C14 C 0.8192(6) 0.3416(4) 0.7631(3) 0.0431(14) Uani 1 1 d . .
H14 H 0.7749 0.2901 0.7336 0.052 Uiso 1 1 calc R U
C15 C 0.9658(6) 0.3615(3) 0.7815(3) 0.0373(12) Uani 1 1 d . .
C16 C 1.0222(7) 0.4400(4) 0.8263(4) 0.0577(19) Uani 1 1 d . .
H16 H 1.1210 0.4561 0.8410 0.069 Uiso 1 1 calc R U
C17 C 0.9347(7) 0.4935(5) 0.8488(4) 0.063(2) Uani 1 1 d . .
H17 H 0.9764 0.5460 0.8775 0.075 Uiso 1 1 calc R U
C18 C 1.0623(6) 0.3047(4) 0.7569(3) 0.0354(12) Uani 1 1 d . .
C19 C 1.0247(6) 0.2465(3) 0.6959(3) 0.0340(11) Uani 1 1 d . .
H19 H 0.9340 0.2412 0.6696 0.041 Uiso 1 1 calc R U
C20 C 1.1186(6) 0.1945(3) 0.6719(3) 0.0335(11) Uani 1 1 d . .
C21 C 1.2538(6) 0.2030(4) 0.7111(3) 0.0439(14) Uani 1 1 d . .
H21 H 1.3173 0.1693 0.6957 0.053 Uiso 1 1 calc R U
C22 C 1.2961(6) 0.2616(4) 0.7735(3) 0.0471(15) Uani 1 1 d . .
H22 H 1.3875 0.2676 0.7995 0.057 Uiso 1 1 calc R U
C23 C 1.1993(7) 0.3106(4) 0.7958(3) 0.0458(14) Uani 1 1 d . .
H23 H 1.2259 0.3486 0.8379 0.055 Uiso 1 1 calc R U
C24 C 1.0760(5) 0.1324(3) 0.6050(3) 0.0321(11) Uani 1 1 d . .
C25 C 1.0780(6) 0.1932(4) 0.8845(3) 0.0455(14) Uani 1 1 d . .
H25 H 1.1653 0.1755 0.8821 0.055 Uiso 1 1 calc R U
C26 C 0.9601(6) 0.1476(4) 0.8391(3) 0.0470(15) Uani 1 1 d . .
H26 H 0.9684 0.1011 0.8062 0.056 Uiso 1 1 calc R U
C27 C 0.8256(6) 0.1705(4) 0.8416(3) 0.0387(13) Uani 1 1 d . .
C28 C 0.8239(6) 0.2416(4) 0.8917(3) 0.0476(15) Uani 1 1 d . .
H28 H 0.7379 0.2599 0.8964 0.057 Uiso 1 1 calc R U
C29 C 0.9510(6) 0.2849(4) 0.9344(3) 0.0520(17) Uani 1 1 d . .
H29 H 0.9478 0.3334 0.9666 0.062 Uiso 1 1 calc R U
C30 C 0.6933(5) 0.1227(4) 0.7953(3) 0.0361(12) Uani 1 1 d . .
C31 C 0.6867(5) 0.0947(3) 0.7265(2) 0.0310(11) Uani 1 1 d . .
H31 H 0.7680 0.1069 0.7103 0.037 Uiso 1 1 calc R U
C32 C 0.5625(5) 0.0497(3) 0.6825(2) 0.0278(10) Uani 1 1 d . .
C33 C 0.4400(5) 0.0302(4) 0.7059(3) 0.0353(12) Uani 1 1 d . .
H33 H 0.3557 0.0001 0.6765 0.042 Uiso 1 1 calc R U
C34 C 0.4460(6) 0.0566(4) 0.7743(3) 0.0408(14) Uani 1 1 d . .
H34 H 0.3657 0.0427 0.7907 0.049 Uiso 1 1 calc R U
C35 C 0.5705(6) 0.1033(4) 0.8180(3) 0.0419(13) Uani 1 1 d . .
H35 H 0.5717 0.1219 0.8632 0.050 Uiso 1 1 calc R U
C36 C 0.5570(5) 0.0235(4) 0.6089(2) 0.0300(11) Uani 1 1 d . .

loop_
_atom_site_aniso_label
_atom_site_aniso_U_11
_atom_site_aniso_U_22
_atom_site_aniso_U_33
_atom_site_aniso_U_23
_atom_site_aniso_U_13
_atom_site_aniso_U_12
Gd1 0.01692(11) 0.04133(15) 0.02031(11) 0.00681(10) 0.00303(9) 0.00773(10)
Cu1 0.0469(4) 0.0627(5) 0.0556(5) 0.0321(4) 0.0104(4) 0.0231(4)
Cu2 0.0450(4) 0.0527(5) 0.0550(5) 0.0180(4) 0.0134(4) 0.0056(4)
Cu3 0.0437(4) 0.0592(6) 0.0701(6) -0.0112(4) 0.0173(4) 0.0149(4)
Cu4 0.0381(4) 0.0571(5) 0.0427(4) 0.0012(3) -0.0006(3) -0.0008(4)
I1 0.0389(2) 0.0625(3) 0.0433(2) 0.00291(19) 0.00158(18) -0.00170(19)
I2 0.0462(2) 0.0446(2) 0.0430(2) 0.00438(17) 0.01870(18) 0.00892(17)
I3 0.0458(2) 0.0563(3) 0.0544(2) 0.0189(2) 0.0223(2) 0.00264(19)
I4 0.03466(19) 0.0473(2) 0.0567(2) 0.02371(19) 0.01037(18) 0.00942(17)
O1 0.0299(19) 0.056(3) 0.0360(19) 0.0219(18) 0.0108(16) 0.0128(18)
O2 0.039(2) 0.069(3) 0.041(2) 0.027(2) 0.0031(18) 0.025(2)
O3 0.033(2) 0.042(2) 0.039(2) -0.0014(17) 0.0040(17) 0.0103(17)
O4 0.035(2) 0.048(3) 0.038(2) -0.0030(18) 0.0098(18) 0.0158(18)
O5 0.0275(19) 0.065(3) 0.0294(18) 0.0073(18) 0.0098(16) 0.0008(18)
O6 0.0248(19) 0.064(3) 0.0302(18) 0.0129(18) 0.0019(16) 0.0108(18)
O7 0.067(4) 0.080(4) 0.102(4) 0.017(3) 0.029(3) 0.019(3)
O8 0.039(2) 0.050(3) 0.091(4) 0.018(3) 0.030(2) 0.012(2)
N1 0.039(3) 0.063(4) 0.053(3) 0.034(3) 0.006(2) 0.017(3)
N2 0.047(3) 0.050(3) 0.047(3) -0.006(2) 0.019(3) 0.010(2)
N3 0.036(3) 0.047(3) 0.040(3) 0.004(2) 0.004(2) 0.002(2)
C1 0.038(3) 0.060(4) 0.053(4) 0.026(3) 0.003(3) 0.006(3)
C2 0.038(3) 0.067(5) 0.059(4) 0.044(4) 0.005(3) 0.007(3)
C3 0.043(3) 0.052(4) 0.041(3) 0.026(3) 0.013(3) 0.018(3)
C4 0.050(4) 0.099(6) 0.096(6) 0.075(5) 0.034(4) 0.031(4)
C5 0.052(4) 0.104(7) 0.106(6) 0.083(6) 0.021(4) 0.028(4)
C6 0.035(3) 0.055(4) 0.044(3) 0.026(3) 0.014(3) 0.013(3)
C7 0.025(2) 0.048(3) 0.043(3) 0.021(3) 0.011(2) 0.013(2)
C8 0.021(2) 0.041(3) 0.036(3) 0.016(2) 0.000(2) 0.005(2)
C9 0.035(3) 0.064(4) 0.051(3) 0.028(3) 0.008(3) 0.023(3)
C10 0.058(4) 0.097(6) 0.060(4) 0.042(4) 0.037(4) 0.043(4)
C11 0.056(4) 0.090(6) 0.051(4) 0.044(4) 0.025(3) 0.036(4)
C12 0.025(2) 0.041(3) 0.031(3) 0.011(2) 0.001(2) 0.005(2)
C13 0.036(3) 0.055(4) 0.056(4) 0.002(3) 0.006(3) 0.005(3)
C14 0.035(3) 0.039(3) 0.045(3) -0.005(3) 0.004(3) 0.007(2)
C15 0.045(3) 0.032(3) 0.034(3) 0.002(2) 0.016(3) 0.009(2)
C16 0.034(3) 0.049(4) 0.073(5) -0.012(3) 0.015(3) 0.001(3)
C17 0.034(3) 0.051(4) 0.076(5) -0.026(3) 0.009(3) -0.001(3)
C18 0.034(3) 0.037(3) 0.034(3) 0.005(2) 0.010(2) 0.008(2)
C19 0.028(3) 0.037(3) 0.034(3) 0.006(2) 0.003(2) 0.003(2)
C20 0.035(3) 0.032(3) 0.033(3) 0.004(2) 0.008(2) 0.008(2)
C21 0.040(3) 0.046(4) 0.041(3) 0.001(3) 0.006(3) 0.017(3)
C22 0.036(3) 0.055(4) 0.036(3) -0.004(3) -0.010(3) 0.014(3)
C23 0.057(4) 0.037(3) 0.034(3) -0.003(2) 0.005(3) 0.006(3)
C24 0.029(3) 0.034(3) 0.034(3) 0.007(2) 0.009(2) 0.011(2)
C25 0.028(3) 0.059(4) 0.041(3) 0.005(3) 0.000(2) 0.004(3)
C26 0.047(3) 0.042(4) 0.042(3) -0.004(3) 0.010(3) 0.004(3)
C27 0.036(3) 0.054(4) 0.025(2) 0.009(2) 0.009(2) 0.003(3)
C28 0.036(3) 0.058(4) 0.036(3) -0.007(3) 0.003(3) 0.008(3)
C29 0.040(3) 0.060(4) 0.043(3) -0.008(3) 0.007(3) 0.005(3)
C30 0.029(3) 0.047(3) 0.028(2) 0.006(2) 0.005(2) 0.002(2)
C31 0.022(2) 0.044(3) 0.027(2) 0.010(2) 0.005(2) 0.007(2)
C32 0.023(2) 0.035(3) 0.026(2) 0.008(2) 0.007(2) 0.009(2)
C33 0.023(2) 0.043(3) 0.040(3) 0.010(2) 0.010(2) 0.004(2)
C34 0.028(3) 0.065(4) 0.027(2) 0.009(3) 0.009(2) 0.001(3)
C35 0.049(3) 0.047(4) 0.031(3) 0.007(2) 0.017(3) 0.008(3)
C36 0.020(2) 0.047(3) 0.029(2) 0.017(2) 0.005(2) 0.014(2)

loop_
_atom_type_symbol
_atom_type_description
_atom_type_scat_dispersion_real
_atom_type_scat_dispersion_imag
_atom_type_scat_source
C C 0.0033 0.0016 'International Tables Vol C Tables 4.2.6.8 and 6.1.1.4'
H H 0.0000 0.0000 'International Tables Vol C Tables 4.2.6.8 and 6.1.1.4'
N N 0.0061 0.0033 'International Tables Vol C Tables 4.2.6.8 and 6.1.1.4'
O O 0.0106 0.0060 'International Tables Vol C Tables 4.2.6.8 and 6.1.1.4'
Cu Cu 0.3201 1.2651 'International Tables Vol C Tables 4.2.6.8 and 6.1.1.4'
I I -0.4742 1.8119 'International Tables Vol C Tables 4.2.6.8 and 6.1.1.4'
Gd Gd -0.1653 3.9035 'International Tables Vol C Tables 4.2.6.8 and 6.1.1.4'

loop_
_geom_angle_atom_site_label_1
_geom_angle_atom_site_label_2
_geom_angle_atom_site_label_3
_geom_angle
_geom_angle_site_symmetry_1
_geom_angle_site_symmetry_3
O2 Gd1 O6 151.42(16) 2_756 2_656
O2 Gd1 O4 78.99(15) 2_756 2_756
O6 Gd1 O4 91.79(14) 2_656 2_756
O2 Gd1 O5 84.73(14) 2_756 .
O6 Gd1 O5 88.57(13) 2_656 .
O4 Gd1 O5 146.28(15) 2_756 .
O2 Gd1 O3 75.06(16) 2_756 .
O6 Gd1 O3 130.79(15) 2_656 .
O4 Gd1 O3 123.58(13) 2_756 .
O5 Gd1 O3 79.25(13) . .
O2 Gd1 O1 122.22(13) 2_756 .
O6 Gd1 O1 79.90(13) 2_656 .
O4 Gd1 O1 74.19(15) 2_756 .
O5 Gd1 O1 138.69(15) . .
O3 Gd1 O1 78.91(14) . .
O2 Gd1 O8 78.45(17) 2_756 .
O6 Gd1 O8 72.98(16) 2_656 .
O4 Gd1 O8 72.71(15) 2_756 .
O5 Gd1 O8 75.21(15) . .
O3 Gd1 O8 144.54(16) . .
O1 Gd1 O8 135.95(16) . .
O2 Gd1 O7 136.09(18) 2_756 .
O6 Gd1 O7 65.69(17) 2_656 .
O4 Gd1 O7 139.03(17) 2_756 .
O5 Gd1 O7 70.47(17) . .
O3 Gd1 O7 65.28(16) . .
O1 Gd1 O7 68.62(16) . .
O8 Gd1 O7 125.85(16) . .
N1 Cu1 I3 115.96(15) . .
N1 Cu1 Cu4 151.59(18) . .
I3 Cu1 Cu4 61.97(3) . .
N1 Cu1 Cu3 144.74(17) . .
I3 Cu1 Cu3 60.61(4) . .
Cu4 Cu1 Cu3 61.84(4) . .
N1 Cu1 I2 103.36(16) . .
I3 Cu1 I2 114.02(5) . .
Cu4 Cu1 I2 58.73(3) . .
Cu3 Cu1 I2 109.70(4) . .
N1 Cu1 Cu2 130.16(15) . .
I3 Cu1 Cu2 113.50(4) . .
Cu4 Cu1 Cu2 63.34(4) . .
Cu3 Cu1 Cu2 61.94(4) . .
I2 Cu1 Cu2 60.17(3) . .
N1 Cu1 I1 98.60(17) . .
I3 Cu1 I1 109.02(4) . .
Cu4 Cu1 I1 108.89(5) . .
Cu3 Cu1 I1 56.43(3) . .
I2 Cu1 I1 115.00(4) . .
Cu2 Cu1 I1 58.97(3) . .
I4 Cu2 I1 106.96(4) 2_665 .
I4 Cu2 I4 115.52(3) 2_665 .
I1 Cu2 I4 111.65(4) . .
I4 Cu2 Cu1 135.63(4) 2_665 .
I1 Cu2 Cu1 61.33(4) . .
I4 Cu2 Cu1 108.14(4) . .
I4 Cu2 I2 99.29(4) 2_665 .
I1 Cu2 I2 116.78(4) . .
I4 Cu2 I2 106.36(5) . .
Cu1 Cu2 I2 59.74(3) . .
I4 Cu2 Cu3 153.74(4) 2_665 .
I1 Cu2 Cu3 56.00(3) . .
I4 Cu2 Cu3 62.74(3) . .
Cu1 Cu2 Cu3 58.11(4) . .
I2 Cu2 Cu3 106.31(4) . .
I4 Cu2 Cu4 145.77(4) 2_665 .
I1 Cu2 Cu4 105.89(5) . .
I4 Cu2 Cu4 59.07(3) . .
Cu1 Cu2 Cu4 57.13(4) . .
I2 Cu2 Cu4 56.61(4) . .
Cu3 Cu2 Cu4 58.49(4) . .
I4 Cu2 Cu2 57.98(3) 2_665 2_665
I1 Cu2 Cu2 128.27(5) . 2_665
I4 Cu2 Cu2 57.55(4) . 2_665
Cu1 Cu2 Cu2 163.93(5) . 2_665
I2 Cu2 Cu2 114.56(5) . 2_665
Cu3 Cu2 Cu2 114.09(5) . 2_665
Cu4 Cu2 Cu2 106.87(5) . 2_665
N2 Cu3 I1 113.44(16) 2_666 .
N2 Cu3 Cu1 159.43(17) 2_666 .
I1 Cu3 Cu1 63.68(4) . .
N2 Cu3 I3 108.85(16) 2_666 .
I1 Cu3 I3 113.90(5) . .
Cu1 Cu3 I3 59.11(3) . .
N2 Cu3 Cu4 132.85(16) 2_666 .
I1 Cu3 Cu4 112.34(5) . .
Cu1 Cu3 Cu4 58.77(4) . .
I3 Cu3 Cu4 60.40(4) . .
N2 Cu3 Cu2 138.40(17) 2_666 .
I1 Cu3 Cu2 60.57(3) . .
Cu1 Cu3 Cu2 59.96(4) . .
I3 Cu3 Cu2 110.57(4) . .
Cu4 Cu3 Cu2 61.62(4) . .
N2 Cu3 I4 94.68(17) 2_666 .
I1 Cu3 I4 110.98(4) . .
Cu1 Cu3 I4 105.39(4) . .
I3 Cu3 I4 113.51(5) . .
Cu4 Cu3 I4 58.37(3) . .
Cu2 Cu3 I4 57.43(3) . .
N3 Cu4 I2 111.77(14) 1_454 .
N3 Cu4 Cu1 144.66(16) 1_454 .
I2 Cu4 Cu1 61.77(3) . .
N3 Cu4 I3 100.71(14) 1_454 .
I2 Cu4 I3 113.87(4) . .
Cu1 Cu4 I3 58.76(3) . .
N3 Cu4 I4 105.37(16) 1_454 .
I2 Cu4 I4 108.40(4) . .
Cu1 Cu4 I4 109.55(5) . .
I3 Cu4 I4 116.20(4) . .
N3 Cu4 Cu3 137.97(14) 1_454 .
I2 Cu4 Cu3 110.17(4) . .
Cu1 Cu4 Cu3 59.39(4) . .
I3 Cu4 Cu3 58.78(3) . .
I4 Cu4 Cu3 62.99(4) . .
N3 Cu4 Cu2 151.16(15) 1_454 .
I2 Cu4 Cu2 59.81(3) . .
Cu1 Cu4 Cu2 59.53(4) . .
I3 Cu4 Cu2 107.86(4) . .
I4 Cu4 Cu2 58.32(3) . .
Cu3 Cu4 Cu2 59.89(4) . .
Cu3 I1 Cu2 63.44(4) . .
Cu3 I1 Cu1 59.88(4) . .
Cu2 I1 Cu1 59.69(4) . .
Cu4 I2 Cu1 59.50(4) . .
Cu4 I2 Cu2 63.58(4) . .
Cu1 I2 Cu2 60.10(4) . .
Cu1 I3 Cu3 60.28(4) . .
Cu1 I3 Cu4 59.28(4) . .
Cu3 I3 Cu4 60.82(4) . .
Cu2 I4 Cu2 64.48(4) 2_665 .
Cu2 I4 Cu4 115.36(4) 2_665 .
Cu2 I4 Cu4 62.61(4) . .
Cu2 I4 Cu3 117.63(4) 2_665 .
Cu2 I4 Cu3 59.83(3) . .
Cu4 I4 Cu3 58.64(4) . .
C12 O1 Gd1 120.4(3) . .
C12 O2 Gd1 168.5(4) . 2_756
C24 O3 Gd1 136.6(4) . .
C24 O4 Gd1 145.8(4) . 2_756
C36 O5 Gd1 142.0(4) . .
C36 O6 Gd1 149.3(4) . 2_656
Gd1 O7 H7A 99.1(15) . .
Gd1 O7 H7B 100.7(15) . .
H7A O7 H7B 108(3) . .
Gd1 O8 H8A 115.8(17) . .
Gd1 O8 H8B 119.9(18) . .
H8A O8 H8B 122(2) . .
C5 N1 C1 115.3(5) . .
C5 N1 Cu1 120.0(4) . .
C1 N1 Cu1 124.6(4) . .
C13 N2 C17 115.9(5) . .
C13 N2 Cu3 126.4(4) . 2_666
C17 N2 Cu3 117.4(4) . 2_666
C29 N3 C25 116.1(5) . .
C29 N3 Cu4 120.4(4) . 1_656
C25 N3 Cu4 123.4(4) . 1_656
N1 C1 C2 123.5(6) . .
N1 C1 H1 118.2 . .
C2 C1 H1 118.2 . .
C3 C2 C1 121.0(5) . .
C3 C2 H2 119.5 . .
C1 C2 H2 119.5 . .
C4 C3 C2 113.5(5) . .
C4 C3 C6 124.1(5) . .
C2 C3 C6 122.4(5) . .
C5 C4 C3 122.9(6) . .
C5 C4 H4 118.6 . .
C3 C4 H4 118.6 . .
N1 C5 C4 123.8(6) . .
N1 C5 H5 118.1 . .
C4 C5 H5 118.1 . .
C7 C6 C11 117.3(5) . .
C7 C6 C3 121.6(5) . .
C11 C6 C3 121.0(5) . .
C8 C7 C6 122.0(5) . .
C8 C7 H7 119.0 . .
C6 C7 H7 119.0 . .
C7 C8 C9 119.5(5) . .
C7 C8 C12 120.6(4) . .
C9 C8 C12 119.9(5) . .
C10 C9 C8 119.6(5) . .
C10 C9 H9 120.2 . .
C8 C9 H9 120.2 . .
C9 C10 C11 120.7(5) . .
C9 C10 H10 119.7 . .
C11 C10 H10 119.7 . .
C10 C11 C6 120.9(5) . .
C10 C11 H11 119.5 . .
C6 C11 H11 119.5 . .
O2 C12 O1 124.6(5) . .
O2 C12 C8 119.0(4) . .
O1 C12 C8 116.4(4) . .
N2 C13 C14 124.5(6) . .
N2 C13 H13 117.7 . .
C14 C13 H13 117.7 . .
C15 C14 C13 119.3(6) . .
C15 C14 H14 120.3 . .
C13 C14 H14 120.3 . .
C14 C15 C16 116.1(5) . .
C14 C15 C18 123.6(5) . .
C16 C15 C18 120.3(5) . .
C17 C16 C15 121.0(6) . .
C17 C16 H16 119.5 . .
C15 C16 H16 119.5 . .
N2 C17 C16 123.1(6) . .
N2 C17 H17 118.4 . .
C16 C17 H17 118.4 . .
C19 C18 C23 117.6(5) . .
C19 C18 C15 122.5(5) . .
C23 C18 C15 119.9(5) . .
C18 C19 C20 122.3(5) . .
C18 C19 H19 118.9 . .
C20 C19 H19 118.9 . .
C21 C20 C19 118.6(5) . .
C21 C20 C24 120.0(5) . .
C19 C20 C24 121.3(5) . .
C20 C21 C22 120.8(5) . .
C20 C21 H21 119.6 . .
C22 C21 H21 119.6 . .
C23 C22 C21 118.6(5) . .
C23 C22 H22 120.7 . .
C21 C22 H22 120.7 . .
C22 C23 C18 122.0(5) . .
C22 C23 H23 119.0 . .
C18 C23 H23 119.0 . .
O3 C24 O4 125.4(5) . .
O3 C24 C20 118.2(4) . .
O4 C24 C20 116.4(5) . .
N3 C25 C26 124.3(6) . .
N3 C25 H25 117.9 . .
C26 C25 H25 117.9 . .
C25 C26 C27 120.0(6) . .
C25 C26 H26 120.0 . .
C27 C26 H26 120.0 . .
C28 C27 C26 116.0(5) . .
C28 C27 C30 121.1(5) . .
C26 C27 C30 122.9(5) . .
C29 C28 C27 119.3(6) . .
C29 C28 H28 120.3 . .
C27 C28 H28 120.3 . .
N3 C29 C28 124.2(6) . .
N3 C29 H29 117.9 . .
C28 C29 H29 117.9 . .
C35 C30 C31 117.9(5) . .
C35 C30 C27 121.0(5) . .
C31 C30 C27 121.1(4) . .
C32 C31 C30 121.6(4) . .
C32 C31 H31 119.2 . .
C30 C31 H31 119.2 . .
C31 C32 C33 120.1(4) . .
C31 C32 C36 120.4(4) . .
C33 C32 C36 119.5(4) . .
C32 C33 C34 118.8(5) . .
C32 C33 H33 120.6 . .
C34 C33 H33 120.6 . .
C35 C34 C33 120.6(5) . .
C35 C34 H34 119.7 . .
C33 C34 H34 119.7 . .
C30 C35 C34 121.0(5) . .
C30 C35 H35 119.5 . .
C34 C35 H35 119.5 . .
O5 C36 O6 124.1(4) . .
O5 C36 C32 117.3(4) . .
O6 C36 C32 118.6(4) . .

loop_
_geom_bond_atom_site_label_1
_geom_bond_atom_site_label_2
_geom_bond_distance
_geom_bond_site_symmetry_2
Gd1 O2 2.304(4) 2_756
Gd1 O6 2.325(4) 2_656
Gd1 O4 2.350(4) 2_756
Gd1 O5 2.357(3) .
Gd1 O3 2.371(4) .
Gd1 O1 2.382(3) .
Gd1 O8 2.471(5) .
Gd1 O7 2.663(6) .
Cu1 N1 2.008(5) .
Cu1 I3 2.6305(10) .
Cu1 Cu4 2.6449(14) .
Cu1 Cu3 2.6621(14) .
Cu1 I2 2.7045(11) .
Cu1 Cu2 2.7142(13) .
Cu1 I1 2.7585(15) .
Cu2 I4 2.6845(11) 2_665
Cu2 I1 2.6940(12) .
Cu2 I4 2.6972(11) .
Cu2 I2 2.7161(13) .
Cu2 Cu3 2.7668(13) .
Cu2 Cu4 2.8142(15) .
Cu2 Cu2 2.8709(18) 2_665
Cu3 N2 2.011(5) 2_666
Cu3 I1 2.5643(12) .
Cu3 I3 2.6709(13) .
Cu3 Cu4 2.7268(16) .
Cu3 I4 2.8449(13) .
Cu4 N3 2.030(5) 1_454
Cu4 I2 2.6238(11) .
Cu4 I3 2.7157(11) .
Cu4 I4 2.7189(11) .
I4 Cu2 2.6844(11) 2_665
O1 C12 1.262(6) .
O2 C12 1.242(6) .
O2 Gd1 2.304(4) 2_756
O3 C24 1.247(6) .
O4 C24 1.262(6) .
O4 Gd1 2.350(4) 2_756
O5 C36 1.255(6) .
O6 C36 1.255(6) .
O6 Gd1 2.325(4) 2_656
O7 H7A 0.99(2) .
O7 H7B 0.98(2) .
O8 H8A 0.938(17) .
O8 H8B 0.903(16) .
N1 C5 1.317(8) .
N1 C1 1.330(8) .
N2 C13 1.332(8) .
N2 C17 1.333(8) .
N2 Cu3 2.011(5) 2_666
N3 C29 1.324(8) .
N3 C25 1.335(8) .
N3 Cu4 2.030(5) 1_656
C1 C2 1.383(8) .
C1 H1 0.9300 .
C2 C3 1.378(8) .
C2 H2 0.9300 .
C3 C4 1.370(8) .
C3 C6 1.446(8) .
C4 C5 1.352(9) .
C4 H4 0.9300 .
C5 H5 0.9300 .
C6 C7 1.395(7) .
C6 C11 1.397(8) .
C7 C8 1.378(7) .
C7 H7 0.9300 .
C8 C9 1.401(7) .
C8 C12 1.515(7) .
C9 C10 1.366(8) .
C9 H9 0.9300 .
C10 C11 1.392(9) .
C10 H10 0.9300 .
C11 H11 0.9300 .
C13 C14 1.382(8) .
C13 H13 0.9300 .
C14 C15 1.371(8) .
C14 H14 0.9300 .
C15 C16 1.395(8) .
C15 C18 1.477(7) .
C16 C17 1.362(9) .
C16 H16 0.9300 .
C17 H17 0.9300 .
C18 C19 1.369(7) .
C18 C23 1.403(8) .
C19 C20 1.403(7) .
C19 H19 0.9300 .
C20 C21 1.384(8) .
C20 C24 1.490(7) .
C21 C22 1.395(8) .
C21 H21 0.9300 .
C22 C23 1.385(8) .
C22 H22 0.9300 .
C23 H23 0.9300 .
C25 C26 1.354(8) .
C25 H25 0.9300 .
C26 C27 1.400(8) .
C26 H26 0.9300 .
C27 C28 1.391(8) .
C27 C30 1.464(7) .
C28 C29 1.381(8) .
C28 H28 0.9300 .
C29 H29 0.9300 .
C30 C35 1.386(7) .
C30 C31 1.403(7) .
C31 C32 1.379(7) .
C31 H31 0.9300 .
C32 C33 1.392(6) .
C32 C36 1.502(6) .
C33 C34 1.396(7) .
C33 H33 0.9300 .
C34 C35 1.386(8) .
C34 H34 0.9300 .
C35 H35 0.9300 .

loop_
_geom_hbond_atom_site_label_D
_geom_hbond_atom_site_label_H
_geom_hbond_atom_site_label_A
_geom_hbond_distance_DH
_geom_hbond_distance_HA
_geom_hbond_distance_DA
_geom_hbond_angle_DHA
_geom_hbond_site_symmetry_A
O7 H7B O5 0.98(2) 2.41(3) 2.907(8) 110.8(16) .
O8 H8A O6 0.938(17) 2.34(4) 3.029(6) 130(4) .
O8 H8A O7 0.938(17) 2.205(18) 3.069(7) 153(2) 2_656

loop_
_platon_squeeze_void_nr
_platon_squeeze_void_average_x
_platon_squeeze_void_average_y
_platon_squeeze_void_average_z
_platon_squeeze_void_volume
_platon_squeeze_void_count_electrons
1 -0.016 0.000 0.000 347.5 -4.0
2 0.040 0.500 0.500 1005.7 16.9
